data_7135307
loop_
_publ_author_name
'Stennett, Cary R.'
'Luevano, Makayla R.'
'Ziller, Joseph W.'
'Evans, William J.'

_publ_section_title
;
 <i>In crystallo</i> homolytic cleavage of a terminal
 lanthanum(III)-methyl bond by Cu K&#x3b1; X-radiation forms a La(II)
 complex.
;
_journal_name_full 'Chemical communications (Cambridge, England)'
_journal_paper_doi 10.1039/d5cc04945h
_journal_year 2025
_chemical_formula_moiety 'C72.73 H100.19 La S2, C3 H7'
_chemical_formula_sum 'C75.73 H107.19 La S2'
_chemical_formula_weight 1220.59
_chemical_melting_point ?
_chemical_properties_physical Air-sensitive,Moisture-sensitive,Oxygen-sensitive
_space_group_crystal_system monoclinic
_space_group_IT_number 15
_space_group_name_Hall '-C 2yc'
_space_group_name_H-M_alt 'C 1 2/c 1'
_atom_sites_solution_hydrogens geom
_atom_sites_solution_primary direct
_atom_sites_solution_secondary difmap
_audit_creation_date 2025-10-15
_audit_creation_method
;
Olex2 1.5
(compiled 2025.07.13 svn.rb7424aed for OlexSys, GUI svn.r7314)

Dolomanov, O.V., Bourhis, L.J., Gildea, R.J, Howard, J.A.K. & Puschmann, H.
 (2009), J. Appl. Cryst. 42, 339-341.

Sheldrick, G.M. (2008). Acta Cryst. A64, 112-122.

Sheldrick, G.M. (2015). Acta Cryst. A71, 3-8.
;
_audit_update_record
;
2025-10-15 deposited with the CCDC.	2025-11-21 downloaded from the CCDC.
;
_cell_angle_alpha 90
_cell_angle_beta 91.482(2)
_cell_angle_gamma 90
_cell_formula_units_Z 8
_cell_length_a 21.1388(8)
_cell_length_b 18.2563(6)
_cell_length_c 36.1180(13)
_cell_measurement_reflns_used 9359
_cell_measurement_temperature 100.00
_cell_measurement_theta_max 77.24
_cell_measurement_theta_min 2.45
_cell_volume 13933.9(9)
_computing_cell_refinement 'Bruker SAINT 8.40b, 2013'
_computing_data_collection 'Bruker APEX6 2024.9-1, 2024'
_computing_data_reduction 'Bruker SAINT 8.40b, 2013'
_computing_molecular_graphics 'Olex2 1.5 (Dolomanov et al., 2009)'
_computing_publication_material 'Olex2 1.5 (Dolomanov et al., 2009)'
_computing_structure_refinement 'SHELXL-2014/7 (Sheldrick, 2014)'
_computing_structure_solution 'Bruker SHELXTL 2014/7 (XT)'
_diffrn_ambient_temperature 100.00
_diffrn_measured_fraction_theta_full 1.000
_diffrn_measured_fraction_theta_max 0.995
_diffrn_measurement_device_type 'Bruker PHOTON III'
_diffrn_measurement_method '\f and \w scans'
_diffrn_radiation_type CuK\a
_diffrn_radiation_wavelength 1.54178
_diffrn_reflns_av_R_equivalents 0.0636
_diffrn_reflns_av_unetI/netI 0.0295
_diffrn_reflns_Laue_measured_fraction_full 1.000
_diffrn_reflns_Laue_measured_fraction_max 0.995
_diffrn_reflns_limit_h_max 25
_diffrn_reflns_limit_h_min -26
_diffrn_reflns_limit_k_max 23
_diffrn_reflns_limit_k_min -23
_diffrn_reflns_limit_l_max 45
_diffrn_reflns_limit_l_min -45
_diffrn_reflns_number 144834
_diffrn_reflns_point_group_measured_fraction_full 1.000
_diffrn_reflns_point_group_measured_fraction_max 0.995
_diffrn_reflns_theta_full 67.679
_diffrn_reflns_theta_max 77.671
_diffrn_reflns_theta_min 2.447
_diffrn_source 'Bruker IuS DIAMOND II'
_diffrn_source_current 1.0
_diffrn_source_power 0.05
_diffrn_source_voltage 50.0
_diffrn_standards_number 0
_exptl_absorpt_coefficient_mu 5.576
_exptl_absorpt_correction_T_max 0.6242
_exptl_absorpt_correction_T_min 0.4628
_exptl_absorpt_correction_type multi-scan
_exptl_absorpt_process_details
;
SADABS-2016/2 (Bruker,2016/2) was used for absorption correction.
wR2(int) was 0.1273 before and 0.0924 after correction.
The Ratio of minimum to maximum transmission is 0.7414.
The \l/2 correction factor is Not present.
;
_exptl_crystal_density_diffrn 1.164
_exptl_crystal_density_meas ?
_exptl_crystal_density_method 'not measured'
_exptl_crystal_description block
_exptl_crystal_F_000 5205
_exptl_crystal_recrystallization_method 'Re-crystallisation from solvent: hexane'
_exptl_crystal_size_max 0.155
_exptl_crystal_size_mid 0.151
_exptl_crystal_size_min 0.138
_refine_diff_density_max 0.782
_refine_diff_density_min -0.723
_refine_diff_density_rms 0.080
_refine_ls_extinction_method none
_refine_ls_goodness_of_fit_ref 1.197
_refine_ls_hydrogen_treatment constr
_refine_ls_matrix_type full
_refine_ls_number_parameters 840
_refine_ls_number_reflns 14796
_refine_ls_number_restraints 84
_refine_ls_restrained_S_all 1.195
_refine_ls_R_factor_all 0.0529
_refine_ls_R_factor_gt 0.0524
_refine_ls_shift/su_max 0.001
_refine_ls_shift/su_mean 0.000
_refine_ls_structure_factor_coef Fsqd
_refine_ls_weighting_details 'w=1/[\s^2^(Fo^2^)+(0.0276P)^2^+66.2742P] where P=(Fo^2^+2Fc^2^)/3'
_refine_ls_weighting_scheme calc
_refine_ls_wR_factor_gt 0.1284
_refine_ls_wR_factor_ref 0.1286
_reflns_Friedel_coverage 0.000
_reflns_number_gt 14518
_reflns_number_total 14796
_reflns_threshold_expression 'I > 2\s(I)'
_cod_data_source_file d5cc04945h2.cif
_cod_data_source_block crs302
_cod_depositor_comments
;
The following automatic conversions were performed:

data item '_chemical_melting_point' value 'not measured' was changed
to '?' -- the value is undefined or not given.

data item '_exptl_crystal_density_meas' value 'not measured' was
changed to '?' -- the value is perceived as not measured.

Automatic conversion script
Id: cif_fix_values 8170 2020-07-09 18:12:32Z antanas 
;
_cod_original_sg_symbol_H-M C2/c
_cod_database_code 7135307
_shelx_space_group_comment
;
The symmetry employed for this shelxl refinement is uniquely defined
by the following loop, which should always be used as a source of
symmetry information in preference to the above space-group names.
They are only intended as comments.
;
_shelx_estimated_absorpt_t_max 0.513
_shelx_estimated_absorpt_t_min 0.479
_olex2_refinement_description
;
1. Fixed Uiso
 At 1.2 times of:
  All C(H) groups, All C(H,H) groups
 At 1.5 times of:
  All C(H,H,H) groups, All C(H,H,H,H,H,H) groups
2. Uiso/Uaniso restraints and constraints
C12 \\sim C12A \\sim C13 \\sim C13A: within 2A with sigma of 0.005 and sigma
for terminal atoms of 0.01 within 2A
C74 \\sim C75 \\sim C75A \\sim C76 \\sim C76A: within 2A with sigma of 0.04 and
sigma for terminal atoms of 0.08 within 2A
3. Others
 Fixed Sof: La1(0.73) La1A(0.27) S1(0.73) S1A(0.27) S2(0.73) S2A(0.27)
 C1(0.73) H1A(0.73) H1B(0.73) H1C(0.73) C12(0.73) H12(0.73) C12A(0.27)
 H12A(0.27) C13(0.73) C13A(0.27) C20(0.73) H20(0.73) C20A(0.27) H20A(0.27)
 C21(0.73) H21A(0.73) H21B(0.73) H21C(0.73) C21A(0.27) H21D(0.27) H21E(0.27)
 H21F(0.27) C22(0.73) H22A(0.73) H22B(0.73) H22C(0.73) C22A(0.27) H22D(0.27)
 H22E(0.27) H22F(0.27) H56(0.55) H56A(0.45) C57(0.55) H57D(0.55) H57E(0.55)
 H57F(0.55) C57A(0.45) H57A(0.45) H57B(0.45) H57C(0.45) H74A(0.45) H74B(0.45)
 H74C(0.45) H74D(0.55) H74E(0.55) H74F(0.55) C75(0.45) H75C(0.45) H75D(0.45)
 C75A(0.55) H75A(0.55) H75B(0.55) C76(0.55) H76A(0.55) H76B(0.55) C76A(0.45)
 H76C(0.45) H76D(0.45)
4.a Ternary CH refined with riding coordinates:
 C12A(H12A), C14(H14), C17(H17), C20(H20), C20A(H20A), C29(H29), C32(H32),
 C35(H35), C50(H50), C53(H53), C56(H56), C56(H56A), C65(H65), C68(H68), C71(H71)
4.b Secondary CH2 refined with riding coordinates:
 C75(H75C,H75D), C75A(H75A,H75B), C76(H76A,H76B), C76A(H76C,H76D)
4.c Aromatic/amide H refined with riding coordinates:
 C4(H4), C5(H5), C6(H6), C10(H10), C12(H12), C25(H25), C27(H27), C40(H40),
 C41(H41), C42(H42), C46(H46), C48(H48), C61(H61), C63(H63)
4.d Idealised Me refined as rotating group:
 C1(H1A,H1B,H1C), C15(H15A,H15B,H15C), C16(H16A,H16B,H16C), C18(H18A,H18B,
 H18C), C19(H19A,H19B,H19C), C21(H21A,H21B,H21C), C21A(H21D,H21E,H21F),
 C22(H22A,H22B,H22C), C22A(H22D,H22E,H22F), C30(H30A,H30B,H30C), C31(H31A,H31B,
 H31C), C33(H33A,H33B,H33C), C34(H34A,H34B,H34C), C36(H36A,H36B,H36C), C37(H37A,
 H37B,H37C), C51(H51A,H51B,H51C), C52(H52A,H52B,H52C), C54(H54A,H54B,H54C),
 C55(H55A,H55B,H55C), C57(H57D,H57E,H57F), C57A(H57A,H57B,H57C), C58(H58A,H58B,
 H58C), C66(H66A,H66B,H66C), C67(H67A,H67B,H67C), C69(H69A,H69B,H69C), C70(H70A,
 H70B,H70C), C72(H72A,H72B,H72C), C73(H73A,H73B,H73C), C74(H74A,H74B,H74C),
 C74(H74D,H74E,H74F)
;
_olex2_submission_special_instructions 'No special instructions were received'

loop_
_space_group_symop_operation_xyz
'x, y, z'
'-x, y, -z+1/2'
'x+1/2, y+1/2, z'
'-x+1/2, y+1/2, -z+1/2'
'-x, -y, -z'
'x, -y, z-1/2'
'-x+1/2, -y+1/2, -z'
'x+1/2, -y+1/2, z-1/2'

loop_
_atom_site_label
_atom_site_type_symbol
_atom_site_fract_x
_atom_site_fract_y
_atom_site_fract_z
_atom_site_U_iso_or_equiv
_atom_site_adp_type
_atom_site_occupancy
_atom_site_site_symmetry_order
_atom_site_calc_flag
_atom_site_refinement_flags_posn
_atom_site_refinement_flags_adp
_atom_site_refinement_flags_occupancy
_atom_site_disorder_assembly
_atom_site_disorder_group
La1 La 0.39513(3) 0.55722(4) 0.34656(2) 0.02162(9) Uani 0.73 1 d . . P A 1
La1A La 0.38966(14) 0.55324(16) 0.35722(6) 0.0593(8) Uani 0.27 1 d . . P A 2
S1 S 0.39788(11) 0.41412(15) 0.37825(6) 0.0271(4) Uani 0.73 1 d . . P A 1
S1A S 0.3862(4) 0.4138(5) 0.3902(2) 0.0504(19) Uani 0.27 1 d . . P A 2
S2 S 0.36653(17) 0.6994(3) 0.37428(11) 0.0263(5) Uani 0.73 1 d . . P A 1
S2A S 0.3639(7) 0.6980(9) 0.3813(4) 0.067(4) Uani 0.27 1 d . . P A 2
C1 C 0.4213(3) 0.5646(3) 0.27908(14) 0.0384(11) Uani 0.73 1 d . . P . .
H1A H 0.385569 0.586160 0.265129 0.058 Uiso 0.73 1 calc R U P A 1
H1B H 0.429689 0.515324 0.269654 0.058 Uiso 0.73 1 calc R U P A 1
H1C H 0.458944 0.595274 0.276190 0.058 Uiso 0.73 1 calc R U P A 1
C2 C 0.46625(16) 0.38337(18) 0.40170(9) 0.0284(7) Uani 1 1 d . . . . .
C3 C 0.51926(16) 0.42847(18) 0.40525(9) 0.0277(7) Uani 1 1 d . . . . .
C4 C 0.57390(17) 0.4036(2) 0.42342(10) 0.0344(7) Uani 1 1 d . . . . .
H4 H 0.609533 0.435039 0.426199 0.041 Uiso 1 1 calc R U . . .
C5 C 0.57644(18) 0.3330(2) 0.43748(11) 0.0381(8) Uani 1 1 d . . . . .
H5 H 0.613653 0.316130 0.450097 0.046 Uiso 1 1 calc R U . . .
C6 C 0.52462(17) 0.2870(2) 0.43311(10) 0.0344(7) Uani 1 1 d . . . . .
H6 H 0.526941 0.238539 0.442572 0.041 Uiso 1 1 calc R U . . .
C7 C 0.46927(16) 0.31052(19) 0.41516(9) 0.0297(7) Uani 1 1 d . . . . .
C8 C 0.51804(16) 0.50324(18) 0.38798(9) 0.0289(7) Uani 1 1 d . . . . .
C9 C 0.49880(16) 0.56587(19) 0.40794(10) 0.0307(7) Uani 1 1 d . . . . .
C10 C 0.50047(17) 0.63437(19) 0.39090(11) 0.0351(8) Uani 1 1 d . . . . .
H10 H 0.488528 0.676238 0.404690 0.042 Uiso 1 1 calc R U . A 1
C11 C 0.51903(17) 0.6439(2) 0.35436(11) 0.0378(8) Uani 1 1 d . . . . .
C12 C 0.5419(2) 0.5835(3) 0.33578(17) 0.0296(10) Uani 0.73 1 d . U P A 1
H12 H 0.556547 0.589409 0.311319 0.035 Uiso 0.73 1 calc R U P A 1
C12A C 0.5191(7) 0.5757(11) 0.3327(6) 0.0324(18) Uani 0.27 1 d . U P A 2
H12A H 0.526616 0.578698 0.305545 0.039 Uiso 0.27 1 calc R U P A 2
C13 C 0.5440(2) 0.5139(4) 0.3521(2) 0.0273(11) Uani 0.73 1 d . U P A 1
C13A C 0.5240(8) 0.5071(12) 0.3501(6) 0.0301(18) Uani 0.27 1 d . U P A 2
C14 C 0.4821(2) 0.5587(2) 0.44845(11) 0.0480(10) Uani 1 1 d . . . . .
H14 H 0.465993 0.507941 0.452597 0.058 Uiso 1 1 calc R U . . .
C15 C 0.5431(3) 0.5688(3) 0.47196(14) 0.0781(19) Uani 1 1 d . . . . .
H15A H 0.562480 0.615934 0.465974 0.117 Uiso 1 1 calc R U . . .
H15B H 0.572680 0.529079 0.466619 0.117 Uiso 1 1 calc R U . . .
H15C H 0.532971 0.567780 0.498280 0.117 Uiso 1 1 calc R U . . .
C16 C 0.4323(3) 0.6124(3) 0.46083(15) 0.0811(19) Uani 1 1 d . . . . .
H16A H 0.419945 0.600244 0.486066 0.122 Uiso 1 1 calc R U . . .
H16B H 0.395215 0.609389 0.444068 0.122 Uiso 1 1 calc R U . . .
H16C H 0.449588 0.662156 0.460378 0.122 Uiso 1 1 calc R U . . .
C17 C 0.5193(2) 0.7196(2) 0.33622(14) 0.0504(11) Uani 1 1 d . . . . .
H17 H 0.475287 0.729194 0.326551 0.060 Uiso 1 1 calc R U . . .
C18 C 0.5352(4) 0.7794(3) 0.36361(19) 0.085(2) Uani 1 1 d . . . . .
H18A H 0.576092 0.768767 0.375875 0.128 Uiso 1 1 calc R U . . .
H18B H 0.502307 0.781972 0.382178 0.128 Uiso 1 1 calc R U . . .
H18C H 0.537673 0.826398 0.350607 0.128 Uiso 1 1 calc R U . . .
C19 C 0.5622(3) 0.7247(3) 0.30395(17) 0.0793(18) Uani 1 1 d . . . . .
H19A H 0.562187 0.775004 0.294518 0.119 Uiso 1 1 calc R U . . .
H19B H 0.547178 0.691373 0.284332 0.119 Uiso 1 1 calc R U . . .
H19C H 0.605247 0.710921 0.311882 0.119 Uiso 1 1 calc R U . . .
C20 C 0.5733(3) 0.4500(3) 0.33241(14) 0.0311(10) Uani 0.73 1 d . . P A 1
H20 H 0.580640 0.410662 0.351331 0.037 Uiso 0.73 1 calc R U P A 1
C20A C 0.5338(13) 0.4340(14) 0.3233(6) 0.063(5) Uani 0.27 1 d . . P A 2
H20A H 0.539468 0.389080 0.338845 0.075 Uiso 0.27 1 calc R U P A 2
C21 C 0.6379(3) 0.4707(4) 0.31784(18) 0.0473(14) Uani 0.73 1 d . . P A 1
H21A H 0.632503 0.506231 0.297662 0.071 Uiso 0.73 1 calc R U P A 1
H21B H 0.658981 0.426796 0.308605 0.071 Uiso 0.73 1 calc R U P A 1
H21C H 0.663762 0.492474 0.337889 0.071 Uiso 0.73 1 calc R U P A 1
C21A C 0.5964(15) 0.4541(18) 0.3048(10) 0.114(11) Uani 0.27 1 d . . P A 2
H21D H 0.588402 0.491521 0.285820 0.171 Uiso 0.27 1 calc R U P A 2
H21E H 0.614302 0.410374 0.293372 0.171 Uiso 0.27 1 calc R U P A 2
H21F H 0.626433 0.473279 0.323586 0.171 Uiso 0.27 1 calc R U P A 2
C22 C 0.5322(3) 0.4167(3) 0.3015(2) 0.0435(13) Uani 0.73 1 d . . P A 1
H22A H 0.492369 0.399465 0.311653 0.065 Uiso 0.73 1 calc R U P A 1
H22B H 0.554581 0.375448 0.290436 0.065 Uiso 0.73 1 calc R U P A 1
H22C H 0.523324 0.453913 0.282494 0.065 Uiso 0.73 1 calc R U P A 1
C22A C 0.4768(12) 0.4256(14) 0.2973(7) 0.081(6) Uani 0.27 1 d . . P A 2
H22D H 0.438542 0.419978 0.311739 0.121 Uiso 0.27 1 calc R U P A 2
H22E H 0.482342 0.382128 0.281734 0.121 Uiso 0.27 1 calc R U P A 2
H22F H 0.472781 0.469086 0.281504 0.121 Uiso 0.27 1 calc R U P A 2
C23 C 0.41494(16) 0.25900(18) 0.40906(10) 0.0312(7) Uani 1 1 d . . . . .
C24 C 0.40739(18) 0.22147(19) 0.37513(10) 0.0356(8) Uani 1 1 d . . . . .
C25 C 0.35519(19) 0.1742(2) 0.36965(12) 0.0422(9) Uani 1 1 d . . . . .
H25 H 0.350540 0.148538 0.346875 0.051 Uiso 1 1 calc R U . . .
C26 C 0.31116(18) 0.1645(2) 0.39619(12) 0.0415(9) Uani 1 1 d . . . . .
C27 C 0.31968(19) 0.2004(2) 0.42988(12) 0.0419(9) Uani 1 1 d . . . . .
H27 H 0.289760 0.192732 0.448668 0.050 Uiso 1 1 calc R U . . .
C28 C 0.37064(17) 0.2475(2) 0.43711(11) 0.0357(8) Uani 1 1 d . . . . .
C29 C 0.45648(19) 0.2290(2) 0.34548(11) 0.0394(8) Uani 1 1 d . . . . .
H29 H 0.479682 0.276035 0.350049 0.047 Uiso 1 1 calc R U . . .
C30 C 0.5040(2) 0.1673(3) 0.34924(14) 0.0571(12) Uani 1 1 d . . . . .
H30A H 0.524762 0.169324 0.373793 0.086 Uiso 1 1 calc R U . . .
H30B H 0.535802 0.172240 0.330150 0.086 Uiso 1 1 calc R U . . .
H30C H 0.482128 0.120206 0.346228 0.086 Uiso 1 1 calc R U . . .
C31 C 0.4290(2) 0.2314(3) 0.30617(12) 0.0570(12) Uani 1 1 d . . . . .
H31A H 0.408910 0.184381 0.300192 0.085 Uiso 1 1 calc R U . . .
H31B H 0.462947 0.240873 0.288831 0.085 Uiso 1 1 calc R U . . .
H31C H 0.397409 0.270633 0.304168 0.085 Uiso 1 1 calc R U . . .
C32 C 0.2544(2) 0.1146(3) 0.38872(14) 0.0510(11) Uani 1 1 d . . . . .
H32 H 0.257440 0.095858 0.362810 0.061 Uiso 1 1 calc R U . . .
C33 C 0.2551(2) 0.0489(2) 0.41436(17) 0.0609(13) Uani 1 1 d . . . . .
H33A H 0.253140 0.065588 0.440089 0.091 Uiso 1 1 calc R U . . .
H33B H 0.294159 0.020949 0.411076 0.091 Uiso 1 1 calc R U . . .
H33C H 0.218522 0.017647 0.408488 0.091 Uiso 1 1 calc R U . . .
C34 C 0.1923(2) 0.1560(3) 0.39116(18) 0.0668(14) Uani 1 1 d . . . . .
H34A H 0.157080 0.122890 0.384970 0.100 Uiso 1 1 calc R U . . .
H34B H 0.192058 0.197052 0.373701 0.100 Uiso 1 1 calc R U . . .
H34C H 0.187714 0.174614 0.416392 0.100 Uiso 1 1 calc R U . . .
C35 C 0.37695(19) 0.2855(2) 0.47429(11) 0.0397(8) Uani 1 1 d . . . . .
H35 H 0.414448 0.318756 0.473347 0.048 Uiso 1 1 calc R U . . .
C36 C 0.3896(3) 0.2308(3) 0.50546(14) 0.0672(15) Uani 1 1 d . . . . .
H36A H 0.354705 0.195505 0.506181 0.101 Uiso 1 1 calc R U . . .
H36B H 0.392860 0.256938 0.529134 0.101 Uiso 1 1 calc R U . . .
H36C H 0.429260 0.204830 0.501120 0.101 Uiso 1 1 calc R U . . .
C37 C 0.3197(2) 0.3325(3) 0.48202(14) 0.0579(12) Uani 1 1 d . . . . .
H37A H 0.313478 0.368171 0.461993 0.087 Uiso 1 1 calc R U . . .
H37B H 0.326480 0.358359 0.505558 0.087 Uiso 1 1 calc R U . . .
H37C H 0.282127 0.301272 0.483503 0.087 Uiso 1 1 calc R U . . .
C38 C 0.28880(17) 0.73146(19) 0.36787(10) 0.0317(7) Uani 1 1 d . . . . .
C39 C 0.24108(17) 0.68614(19) 0.35302(11) 0.0364(8) Uani 1 1 d . . . . .
C40 C 0.17986(19) 0.7126(2) 0.34819(14) 0.0501(11) Uani 1 1 d . . . . .
H40 H 0.147821 0.681437 0.338086 0.060 Uiso 1 1 calc R U . . .
C41 C 0.1650(2) 0.7833(2) 0.35785(16) 0.0561(12) Uani 1 1 d . . . . .
H41 H 0.122737 0.800521 0.354967 0.067 Uiso 1 1 calc R U . . .
C42 C 0.21213(19) 0.8291(2) 0.37181(13) 0.0453(10) Uani 1 1 d . . . . .
H42 H 0.201857 0.878124 0.378154 0.054 Uiso 1 1 calc R U . . .
C43 C 0.27423(17) 0.80482(19) 0.37674(10) 0.0330(7) Uani 1 1 d . . . . .
C44 C 0.25573(16) 0.60895(19) 0.34191(11) 0.0327(7) Uani 1 1 d . . . . .
C45 C 0.25465(16) 0.55240(19) 0.36849(10) 0.0327(7) Uani 1 1 d . . . . .
C46 C 0.26461(16) 0.48018(19) 0.35721(10) 0.0311(7) Uani 1 1 d . . . . .
H46 H 0.263967 0.442274 0.375220 0.037 Uiso 1 1 calc R U . A 1
C47 C 0.27545(16) 0.46182(18) 0.32046(10) 0.0304(7) Uani 1 1 d . . . . .
C48 C 0.2773(2) 0.5193(2) 0.29490(11) 0.0408(9) Uani 1 1 d . . . . .
H48 H 0.286376 0.508268 0.269884 0.049 Uiso 1 1 calc R U . . .
C49 C 0.2665(2) 0.5926(2) 0.30455(12) 0.0419(9) Uani 1 1 d . . . . .
C50 C 0.2394(2) 0.5694(2) 0.40883(12) 0.0478(10) Uani 1 1 d . . . . .
H50 H 0.256126 0.619352 0.414766 0.057 Uiso 1 1 calc R U . . .
C51 C 0.1675(3) 0.5710(3) 0.41294(18) 0.0766(17) Uani 1 1 d . . . . .
H51A H 0.149709 0.523245 0.406027 0.115 Uiso 1 1 calc R U . . .
H51B H 0.149234 0.608949 0.396719 0.115 Uiso 1 1 calc R U . . .
H51C H 0.157620 0.581968 0.438717 0.115 Uiso 1 1 calc R U . . .
C52 C 0.2697(3) 0.5159(3) 0.43618(13) 0.0721(16) Uani 1 1 d . . . . .
H52A H 0.266458 0.535324 0.461354 0.108 Uiso 1 1 calc R U . . .
H52B H 0.314319 0.509182 0.430384 0.108 Uiso 1 1 calc R U . . .
H52C H 0.247713 0.468693 0.434449 0.108 Uiso 1 1 calc R U . . .
C53 C 0.28155(18) 0.3819(2) 0.30966(11) 0.0368(8) Uani 1 1 d . . . . .
H53 H 0.312334 0.358509 0.327497 0.044 Uiso 1 1 calc R U . . .
C54 C 0.2177(2) 0.3434(3) 0.31362(16) 0.0614(13) Uani 1 1 d . . . . .
H54A H 0.201551 0.352770 0.338382 0.092 Uiso 1 1 calc R U . . .
H54B H 0.223064 0.290601 0.310119 0.092 Uiso 1 1 calc R U . . .
H54C H 0.187492 0.362332 0.294900 0.092 Uiso 1 1 calc R U . . .
C55 C 0.3058(2) 0.3701(2) 0.27082(12) 0.0492(10) Uani 1 1 d . . . . .
H55A H 0.275522 0.390642 0.252640 0.074 Uiso 1 1 calc R U . . .
H55B H 0.310826 0.317557 0.266286 0.074 Uiso 1 1 calc R U . . .
H55C H 0.346812 0.394613 0.268534 0.074 Uiso 1 1 calc R U . . .
C56 C 0.2625(4) 0.6498(3) 0.27355(17) 0.0823(19) Uani 1 1 d . . . . .
H56 H 0.223429 0.675872 0.281243 0.099 Uiso 0.55 1 calc R U P B 1
H56A H 0.285555 0.620451 0.254770 0.099 Uiso 0.45 1 calc R U P C 2
C57 C 0.2424(6) 0.6298(6) 0.2367(3) 0.068(3) Uani 0.55 1 d . . P D 1
H57D H 0.236983 0.674098 0.221628 0.103 Uiso 0.55 1 calc R U P D 1
H57E H 0.202088 0.603435 0.237553 0.103 Uiso 0.55 1 calc R U P D 1
H57F H 0.274392 0.598203 0.225737 0.103 Uiso 0.55 1 calc R U P D 1
C57A C 0.2008(8) 0.6474(6) 0.2547(4) 0.083(5) Uani 0.45 1 d . . P D 2
H57A H 0.169657 0.672952 0.269644 0.124 Uiso 0.45 1 calc R U P D 2
H57B H 0.187728 0.596325 0.251175 0.124 Uiso 0.45 1 calc R U P D 2
H57C H 0.203360 0.671442 0.230483 0.124 Uiso 0.45 1 calc R U P D 2
C58 C 0.3056(4) 0.7107(3) 0.27452(17) 0.0841(19) Uani 1 1 d . . . . .
H58A H 0.348461 0.693399 0.269733 0.126 Uiso 1 1 calc R U . . .
H58B H 0.304911 0.733951 0.298972 0.126 Uiso 1 1 calc R U . . .
H58C H 0.292660 0.746432 0.255519 0.126 Uiso 1 1 calc R U . . .
C59 C 0.32539(17) 0.85674(18) 0.38930(10) 0.0324(7) Uani 1 1 d . . . . .
C60 C 0.35814(18) 0.89746(19) 0.36276(10) 0.0347(8) Uani 1 1 d . . . . .
C61 C 0.40827(19) 0.9421(2) 0.37452(11) 0.0370(8) Uani 1 1 d . . . . .
H61 H 0.430490 0.969309 0.356591 0.044 Uiso 1 1 calc R U . . .
C62 C 0.42671(19) 0.9481(2) 0.41136(11) 0.0380(8) Uani 1 1 d . . . . .
C63 C 0.39251(19) 0.9089(2) 0.43730(10) 0.0363(8) Uani 1 1 d . . . . .
H63 H 0.403755 0.913579 0.462827 0.044 Uiso 1 1 calc R U . . .
C64 C 0.34244(18) 0.86329(19) 0.42691(10) 0.0353(8) Uani 1 1 d . . . . .
C65 C 0.34042(19) 0.8934(2) 0.32192(11) 0.0389(8) Uani 1 1 d . . . . .
H65 H 0.303952 0.858939 0.318712 0.047 Uiso 1 1 calc R U . . .
C66 C 0.3203(2) 0.9681(2) 0.30686(11) 0.0434(9) Uani 1 1 d . . . . .
H66A H 0.283855 0.985912 0.320507 0.065 Uiso 1 1 calc R U . . .
H66B H 0.308508 0.963612 0.280530 0.065 Uiso 1 1 calc R U . . .
H66C H 0.355419 1.002741 0.309854 0.065 Uiso 1 1 calc R U . . .
C67 C 0.3961(3) 0.8640(3) 0.29926(13) 0.0634(14) Uani 1 1 d . . . . .
H67A H 0.383000 0.860555 0.273083 0.095 Uiso 1 1 calc R U . . .
H67B H 0.408260 0.815318 0.308422 0.095 Uiso 1 1 calc R U . . .
H67C H 0.432204 0.897359 0.301906 0.095 Uiso 1 1 calc R U . . .
C68 C 0.4827(2) 0.9956(2) 0.42335(12) 0.0457(9) Uani 1 1 d . . . . .
H68 H 0.502941 1.013697 0.400368 0.055 Uiso 1 1 calc R U . . .
C69 C 0.4621(3) 1.0620(2) 0.44502(15) 0.0610(13) Uani 1 1 d . . . . .
H69A H 0.438185 1.046118 0.466492 0.091 Uiso 1 1 calc R U . . .
H69B H 0.435213 1.093223 0.429120 0.091 Uiso 1 1 calc R U . . .
H69C H 0.499450 1.089659 0.453491 0.091 Uiso 1 1 calc R U . . .
C70 C 0.5322(2) 0.9504(3) 0.44488(16) 0.0639(14) Uani 1 1 d . . . . .
H70A H 0.569100 0.981159 0.450856 0.096 Uiso 1 1 calc R U . . .
H70B H 0.545293 0.908780 0.429741 0.096 Uiso 1 1 calc R U . . .
H70C H 0.514056 0.932343 0.467834 0.096 Uiso 1 1 calc R U . . .
C71 C 0.3054(2) 0.8237(2) 0.45655(11) 0.0441(9) Uani 1 1 d . . . . .
H71 H 0.283578 0.780884 0.444597 0.053 Uiso 1 1 calc R U . . .
C72 C 0.2545(2) 0.8750(3) 0.47119(14) 0.0562(12) Uani 1 1 d . . . . .
H72A H 0.231201 0.849977 0.490580 0.084 Uiso 1 1 calc R U . . .
H72B H 0.225248 0.888645 0.450879 0.084 Uiso 1 1 calc R U . . .
H72C H 0.274620 0.919153 0.481476 0.084 Uiso 1 1 calc R U . . .
C73 C 0.3471(3) 0.7949(3) 0.48833(13) 0.0583(12) Uani 1 1 d . . . . .
H73A H 0.378617 0.761081 0.478616 0.087 Uiso 1 1 calc R U . . .
H73B H 0.320828 0.769053 0.506094 0.087 Uiso 1 1 calc R U . . .
H73C H 0.368630 0.835972 0.500740 0.087 Uiso 1 1 calc R U . . .
C74 C 0.0945(3) 0.5025(4) 0.3187(2) 0.096(2) Uani 1 1 d . U . . .
H74A H 0.089948 0.449109 0.318443 0.144 Uiso 0.45 1 calc R U P E 1
H74B H 0.067476 0.523312 0.337689 0.144 Uiso 0.45 1 calc R U P E 1
H74C H 0.138690 0.515453 0.324225 0.144 Uiso 0.45 1 calc R U P E 1
H74D H 0.118046 0.547663 0.314009 0.144 Uiso 0.55 1 calc R U P F 2
H74E H 0.122982 0.465972 0.329891 0.144 Uiso 0.55 1 calc R U P F 2
H74F H 0.060061 0.512947 0.335590 0.144 Uiso 0.55 1 calc R U P F 2
C75 C 0.0709(6) 0.4773(8) 0.2875(4) 0.067(3) Uani 0.45 1 d . U P G 2
H75C H 0.051054 0.428971 0.291785 0.080 Uiso 0.45 1 calc R U P G 2
H75D H 0.105244 0.470458 0.269723 0.080 Uiso 0.45 1 calc R U P G 2
C75A C 0.0736(5) 0.5347(7) 0.2790(3) 0.070(3) Uani 0.55 1 d . U P G 1
H75A H 0.070802 0.588781 0.280470 0.084 Uiso 0.55 1 calc R U P G 1
H75B H 0.105912 0.522111 0.260701 0.084 Uiso 0.55 1 calc R U P G 1
C76 C 0.0105(7) 0.5038(8) 0.2666(4) 0.062(4) Uani 0.55 1 d . U P G 1
H76A H 0.010263 0.452050 0.274848 0.075 Uiso 0.55 1 calc R U P G 1
H76B H -0.021690 0.529401 0.281310 0.075 Uiso 0.55 1 calc R U P G 1
C76A C 0.0179(15) 0.5337(14) 0.2699(8) 0.106(8) Uani 0.45 1 d . U P G 2
H76C H -0.016532 0.533938 0.287980 0.128 Uiso 0.45 1 calc R U P G 2
H76D H 0.037932 0.582637 0.271823 0.128 Uiso 0.45 1 calc R U P G 2

loop_
_atom_site_aniso_label
_atom_site_aniso_U_11
_atom_site_aniso_U_22
_atom_site_aniso_U_33
_atom_site_aniso_U_23
_atom_site_aniso_U_13
_atom_site_aniso_U_12
La1 0.02226(16) 0.01706(17) 0.0256(2) -0.00260(15) 0.00118(14) 0.00030(12)
La1A 0.0639(11) 0.0294(7) 0.0847(18) -0.0055(11) 0.0059(11) 0.0010(6)
S1 0.0222(9) 0.0210(6) 0.0379(10) 0.0034(8) -0.0040(7) -0.0019(6)
S1A 0.043(4) 0.036(2) 0.072(5) 0.009(4) 0.001(3) 0.002(2)
S2 0.0219(9) 0.0191(11) 0.0378(8) -0.0049(6) -0.0021(6) 0.0014(7)
S2A 0.063(5) 0.033(5) 0.105(10) -0.030(6) -0.006(5) 0.001(4)
C1 0.041(3) 0.043(3) 0.031(2) 0.001(2) 0.003(2) 0.006(2)
C2 0.0300(16) 0.0259(16) 0.0292(16) -0.0036(13) -0.0023(13) 0.0038(13)
C3 0.0330(17) 0.0245(16) 0.0257(15) 0.0002(12) 0.0001(12) 0.0016(13)
C4 0.0299(17) 0.0326(18) 0.0404(19) 0.0059(15) -0.0043(14) -0.0019(14)
C5 0.0333(18) 0.0350(19) 0.045(2) 0.0094(16) -0.0085(15) 0.0013(15)
C6 0.0378(19) 0.0270(17) 0.0381(18) 0.0057(14) -0.0042(15) 0.0004(14)
C7 0.0318(17) 0.0280(17) 0.0294(16) -0.0026(13) 0.0001(13) 0.0002(13)
C8 0.0278(16) 0.0269(16) 0.0317(16) 0.0022(13) -0.0034(13) 0.0023(13)
C9 0.0306(17) 0.0263(17) 0.0349(17) -0.0040(13) -0.0043(13) -0.0043(13)
C10 0.0315(17) 0.0241(16) 0.049(2) -0.0054(15) -0.0083(15) -0.0042(14)
C11 0.0319(18) 0.0290(18) 0.052(2) 0.0087(16) -0.0022(16) -0.0017(14)
C12 0.017(2) 0.033(2) 0.039(2) 0.0079(18) 0.002(2) -0.004(2)
C12A 0.024(4) 0.034(3) 0.039(3) 0.007(3) 0.002(4) -0.002(4)
C13 0.018(3) 0.028(2) 0.035(2) 0.0045(17) 0.002(2) -0.002(2)
C13A 0.022(4) 0.030(3) 0.038(3) 0.008(3) 0.003(4) 0.000(4)
C14 0.078(3) 0.032(2) 0.0335(19) -0.0067(16) 0.0025(19) -0.005(2)
C15 0.129(5) 0.059(3) 0.045(3) 0.001(2) -0.034(3) -0.026(3)
C16 0.128(6) 0.069(4) 0.047(3) -0.009(3) 0.027(3) 0.022(4)
C17 0.040(2) 0.033(2) 0.078(3) 0.020(2) 0.001(2) 0.0011(17)
C18 0.126(6) 0.030(2) 0.101(5) 0.006(3) 0.035(4) -0.001(3)
C19 0.114(5) 0.050(3) 0.074(4) 0.020(3) 0.013(3) -0.024(3)
C20 0.035(3) 0.030(3) 0.029(3) 0.0047(19) 0.005(2) 0.011(2)
C20A 0.079(17) 0.066(14) 0.043(11) 0.022(10) 0.006(11) 0.016(12)
C21 0.039(3) 0.059(4) 0.045(3) -0.009(3) 0.010(2) 0.011(3)
C21A 0.10(2) 0.12(3) 0.12(3) -0.01(2) 0.01(2) 0.06(2)
C22 0.045(3) 0.032(3) 0.054(4) -0.012(3) 0.001(3) 0.000(2)
C22A 0.087(17) 0.078(16) 0.076(15) -0.007(12) -0.006(12) -0.012(13)
C23 0.0317(17) 0.0213(15) 0.0404(18) 0.0003(13) -0.0051(14) 0.0033(13)
C24 0.041(2) 0.0254(17) 0.0405(19) -0.0024(14) -0.0041(15) 0.0071(14)
C25 0.043(2) 0.035(2) 0.048(2) -0.0115(17) -0.0078(17) -0.0059(16)
C26 0.0358(19) 0.0307(19) 0.058(2) -0.0058(17) -0.0065(17) -0.0041(15)
C27 0.039(2) 0.034(2) 0.053(2) -0.0029(17) 0.0034(17) -0.0042(16)
C28 0.0348(18) 0.0279(17) 0.044(2) -0.0028(15) -0.0014(15) -0.0028(14)
C29 0.045(2) 0.0303(18) 0.043(2) -0.0079(15) -0.0020(16) -0.0017(16)
C30 0.045(2) 0.067(3) 0.060(3) -0.005(2) 0.003(2) 0.010(2)
C31 0.060(3) 0.066(3) 0.044(2) -0.003(2) 0.001(2) 0.014(2)
C32 0.043(2) 0.046(2) 0.065(3) -0.012(2) -0.001(2) -0.0115(19)
C33 0.050(3) 0.034(2) 0.099(4) -0.003(2) -0.001(3) -0.0085(19)
C34 0.044(3) 0.056(3) 0.100(4) -0.003(3) -0.014(3) -0.009(2)
C35 0.042(2) 0.035(2) 0.042(2) -0.0035(16) 0.0051(16) -0.0071(16)
C36 0.104(4) 0.050(3) 0.047(3) 0.000(2) -0.010(3) 0.004(3)
C37 0.056(3) 0.059(3) 0.059(3) -0.015(2) 0.006(2) 0.001(2)
C38 0.0334(18) 0.0247(16) 0.0372(18) -0.0024(13) 0.0020(14) 0.0032(13)
C39 0.0341(18) 0.0256(17) 0.049(2) -0.0072(15) -0.0003(15) 0.0027(14)
C40 0.032(2) 0.033(2) 0.084(3) -0.013(2) -0.010(2) -0.0001(16)
C41 0.032(2) 0.035(2) 0.101(4) -0.016(2) -0.008(2) 0.0085(17)
C42 0.039(2) 0.0255(18) 0.071(3) -0.0117(18) -0.0025(19) 0.0065(15)
C43 0.0334(18) 0.0244(16) 0.0412(19) -0.0046(14) 0.0019(14) 0.0005(14)
C44 0.0252(16) 0.0235(16) 0.049(2) -0.0075(14) -0.0039(14) -0.0009(13)
C45 0.0271(16) 0.0291(17) 0.0418(19) -0.0064(14) 0.0016(14) -0.0021(13)
C46 0.0298(17) 0.0236(16) 0.0398(18) -0.0012(14) 0.0007(14) -0.0019(13)
C47 0.0291(16) 0.0213(15) 0.0406(18) -0.0061(13) -0.0010(14) -0.0012(13)
C48 0.054(2) 0.0335(19) 0.0351(19) -0.0050(15) 0.0045(16) -0.0071(17)
C49 0.050(2) 0.0273(18) 0.048(2) -0.0012(16) -0.0028(18) -0.0057(16)
C50 0.063(3) 0.035(2) 0.047(2) -0.0113(17) 0.015(2) 0.0015(19)
C51 0.075(4) 0.074(4) 0.084(4) -0.014(3) 0.042(3) -0.003(3)
C52 0.118(5) 0.060(3) 0.039(2) -0.005(2) 0.016(3) 0.009(3)
C53 0.041(2) 0.0269(18) 0.043(2) -0.0075(15) -0.0022(16) 0.0006(15)
C54 0.059(3) 0.038(2) 0.088(4) -0.022(2) 0.013(3) -0.015(2)
C55 0.063(3) 0.038(2) 0.047(2) -0.0102(18) 0.001(2) 0.0062(19)
C56 0.138(6) 0.042(3) 0.066(3) 0.015(2) -0.008(4) -0.018(3)
C57 0.108(9) 0.040(5) 0.057(6) 0.013(4) -0.009(6) 0.005(5)
C57A 0.142(14) 0.027(5) 0.075(8) -0.006(5) -0.069(9) 0.020(7)
C58 0.121(6) 0.064(4) 0.066(4) 0.010(3) -0.016(3) -0.016(4)
C59 0.0379(18) 0.0198(15) 0.0394(18) -0.0030(13) 0.0008(14) 0.0036(13)
C60 0.041(2) 0.0251(17) 0.0378(18) -0.0013(14) -0.0011(15) 0.0049(14)
C61 0.043(2) 0.0298(18) 0.0378(19) 0.0031(15) 0.0011(15) 0.0009(15)
C62 0.044(2) 0.0274(18) 0.043(2) -0.0026(15) -0.0030(16) -0.0019(15)
C63 0.046(2) 0.0274(17) 0.0351(18) -0.0026(14) -0.0027(15) -0.0005(15)
C64 0.044(2) 0.0213(16) 0.0410(19) -0.0028(14) 0.0034(15) -0.0008(14)
C65 0.047(2) 0.0296(18) 0.0397(19) 0.0010(15) -0.0030(16) 0.0011(16)
C66 0.052(2) 0.036(2) 0.042(2) 0.0014(16) -0.0054(17) 0.0031(18)
C67 0.081(4) 0.069(3) 0.041(2) -0.007(2) -0.001(2) 0.029(3)
C68 0.050(2) 0.040(2) 0.047(2) 0.0039(17) -0.0061(18) -0.0142(18)
C69 0.078(3) 0.036(2) 0.068(3) -0.009(2) -0.010(3) -0.017(2)
C70 0.052(3) 0.058(3) 0.080(4) 0.019(3) -0.018(2) -0.016(2)
C71 0.060(3) 0.0305(19) 0.042(2) -0.0001(16) 0.0056(18) -0.0107(18)
C72 0.060(3) 0.048(3) 0.062(3) -0.002(2) 0.019(2) -0.006(2)
C73 0.078(3) 0.050(3) 0.047(2) 0.011(2) 0.005(2) -0.006(2)
C74 0.052(3) 0.095(5) 0.141(6) -0.026(5) -0.013(4) 0.013(3)
C75 0.060(7) 0.066(7) 0.075(7) -0.016(6) 0.012(6) -0.007(6)
C75A 0.054(5) 0.079(7) 0.078(6) -0.027(6) 0.016(5) -0.011(5)
C76 0.039(6) 0.085(9) 0.063(6) 0.024(7) 0.012(5) 0.005(6)
C76A 0.073(12) 0.137(17) 0.110(12) -0.049(13) 0.009(9) -0.001(13)

loop_
_atom_type_symbol
_atom_type_description
_atom_type_scat_dispersion_real
_atom_type_scat_dispersion_imag
_atom_type_scat_source
C C 0.0181 0.0091 'International Tables Vol C Tables 4.2.6.8 and 6.1.1.4'
H H 0.0000 0.0000 'International Tables Vol C Tables 4.2.6.8 and 6.1.1.4'
La La -1.4094 9.0376 'International Tables Vol C Tables 4.2.6.8 and 6.1.1.4'
S S 0.3331 0.5567 'International Tables Vol C Tables 4.2.6.8 and 6.1.1.4'

loop_
_geom_angle_atom_site_label_1
_geom_angle_atom_site_label_2
_geom_angle_atom_site_label_3
_geom_angle
_geom_angle_site_symmetry_1
_geom_angle_site_symmetry_3
_geom_angle_publ_flag
S1 La1 C8 60.71(8) . . ?
S1 La1 C9 75.61(8) . . ?
S1 La1 C10 101.83(9) . . ?
S1 La1 C11 115.28(9) . . ?
S1 La1 C44 108.11(8) . . ?
S1 La1 C45 83.16(8) . . ?
S1 La1 C46 63.12(8) . . ?
S2 La1 S1 134.02(9) . . ?
S2 La1 C8 107.47(10) . . ?
S2 La1 C9 81.61(10) . . ?
S2 La1 C10 63.54(10) . . ?
S2 La1 C11 71.74(11) . . ?
S2 La1 C44 62.05(10) . . ?
S2 La1 C45 73.89(10) . . ?
S2 La1 C46 99.81(10) . . ?
C1 La1 S1 115.79(14) . . ?
C1 La1 S2 110.19(15) . . ?
C1 La1 C8 106.23(14) . . ?
C1 La1 C9 121.58(14) . . ?
C1 La1 C10 107.90(15) . . ?
C1 La1 C11 81.51(15) . . ?
C1 La1 C44 99.45(14) . . ?
C1 La1 C45 119.08(14) . . ?
C1 La1 C46 111.10(15) . . ?
C8 La1 C46 121.62(9) . . ?
C9 La1 C8 26.39(9) . . ?
C9 La1 C44 133.01(10) . . ?
C9 La1 C45 119.13(10) . . ?
C9 La1 C46 123.21(10) . . ?
C10 La1 C8 46.21(9) . . ?
C10 La1 C9 26.28(9) . . ?
C10 La1 C11 26.40(11) . . ?
C10 La1 C44 124.63(10) . . ?
C10 La1 C45 124.79(10) . . ?
C10 La1 C46 140.92(10) . . ?
C11 La1 C8 54.61(9) . . ?
C11 La1 C9 46.96(10) . . ?
C11 La1 C44 131.10(10) . . ?
C11 La1 C45 144.51(10) . . ?
C11 La1 C46 166.96(10) . . ?
C44 La1 C8 154.32(10) . . ?
C44 La1 C46 45.78(9) . . ?
C45 La1 C8 131.32(10) . . ?
C45 La1 C44 26.35(10) . . ?
C45 La1 C46 25.95(9) . . ?
S1A La1A S2A 134.8(4) . . ?
S1A La1A C8 66.8(2) . . ?
S1A La1A C9 80.4(2) . . ?
S1A La1A C10 107.6(2) . . ?
S1A La1A C12A 106.8(4) . . ?
S1A La1A C13A 79.4(5) . . ?
S1A La1A C44 110.2(2) . . ?
S1A La1A C45 84.2(2) . . ?
S1A La1A C46 63.9(2) . . ?
S2A La1A C8 110.1(3) . . ?
S2A La1A C9 83.6(3) . . ?
S2A La1A C10 64.6(3) . . ?
S2A La1A C12A 98.7(5) . . ?
S2A La1A C13A 118.7(5) . . ?
S2A La1A C44 63.9(3) . . ?
S2A La1A C45 76.4(3) . . ?
S2A La1A C46 103.9(3) . . ?
C9 La1A C8 27.38(10) . . ?
C9 La1A C10 27.20(10) . . ?
C9 La1A C12A 56.5(4) . . ?
C9 La1A C13A 48.4(5) . . ?
C9 La1A C44 143.50(14) . . ?
C9 La1A C46 136.64(13) . . ?
C10 La1A C8 47.27(10) . . ?
C10 La1A C44 128.37(14) . . ?
C12A La1A C8 47.2(4) . . ?
C12A La1A C10 47.7(4) . . ?
C12A La1A C13A 27.5(5) . . ?
C12A La1A C44 140.4(4) . . ?
C12A La1A C46 154.8(4) . . ?
C13A La1A C8 26.4(5) . . ?
C13A La1A C10 55.9(4) . . ?
C13A La1A C44 164.2(5) . . ?
C44 La1A C8 169.02(13) . . ?
C45 La1A C8 145.07(13) . . ?
C45 La1A C9 132.75(13) . . ?
C45 La1A C10 135.05(14) . . ?
C45 La1A C12A 167.6(4) . . ?
C45 La1A C13A 163.0(4) . . ?
C45 La1A C44 27.33(10) . . ?
C45 La1A C46 27.59(10) . . ?
C46 La1A C8 130.70(13) . . ?
C46 La1A C10 155.43(13) . . ?
C46 La1A C13A 136.5(4) . . ?
C46 La1A C44 47.52(10) . . ?
C2 S1 La1 119.77(16) . . ?
C2 S1A La1A 109.8(4) . . ?
C38 S2 La1 117.6(2) . . ?
C38 S2A La1A 114.7(8) . . ?
La1 C1 H1A 109.5 . . ?
La1 C1 H1B 109.5 . . ?
La1 C1 H1C 109.5 . . ?
H1A C1 H1B 109.5 . . ?
H1A C1 H1C 109.5 . . ?
H1B C1 H1C 109.5 . . ?
C3 C2 S1 120.5(3) . . ?
C3 C2 S1A 125.6(4) . . ?
C3 C2 C7 119.6(3) . . ?
C7 C2 S1 119.8(3) . . ?
C7 C2 S1A 113.4(4) . . ?
C2 C3 C8 119.6(3) . . ?
C4 C3 C2 120.5(3) . . ?
C4 C3 C8 119.9(3) . . ?
C3 C4 H4 120.0 . . ?
C5 C4 C3 120.0(3) . . ?
C5 C4 H4 120.0 . . ?
C4 C5 H5 120.1 . . ?
C6 C5 C4 119.9(3) . . ?
C6 C5 H5 120.1 . . ?
C5 C6 H6 119.3 . . ?
C5 C6 C7 121.3(3) . . ?
C7 C6 H6 119.3 . . ?
C2 C7 C23 120.8(3) . . ?
C6 C7 C2 118.6(3) . . ?
C6 C7 C23 120.5(3) . . ?
C3 C8 La1 119.4(2) . . ?
C3 C8 La1A 115.5(2) . . ?
C9 C8 La1 75.10(19) . . ?
C9 C8 La1A 71.28(19) . . ?
C9 C8 C3 121.6(3) . . ?
C9 C8 C13 118.2(4) . . ?
C13 C8 La1 81.8(3) . . ?
C13 C8 C3 119.7(4) . . ?
C13A C8 La1A 74.1(8) . . ?
C13A C8 C3 117.2(10) . . ?
C13A C8 C9 119.9(10) . . ?
C8 C9 La1 78.51(19) . . ?
C8 C9 La1A 81.3(2) . . ?
C8 C9 C14 119.8(3) . . ?
C10 C9 La1 75.8(2) . . ?
C10 C9 La1A 79.8(2) . . ?
C10 C9 C8 119.2(3) . . ?
C10 C9 C14 120.7(3) . . ?
C14 C9 La1 120.7(3) . . ?
C14 C9 La1A 113.5(3) . . ?
La1 C10 H10 116.5 . . ?
C9 C10 La1 77.96(19) . . ?
C9 C10 La1A 73.0(2) . . ?
C9 C10 H10 118.7 . . ?
C9 C10 C11 122.6(3) . . ?
C11 C10 La1 77.3(2) . . ?
C11 C10 La1A 85.0(2) . . ?
C11 C10 H10 118.7 . . ?
C10 C11 La1 76.3(2) . . ?
C10 C11 C12A 113.7(8) . . ?
C10 C11 C17 121.4(4) . . ?
C12 C11 La1 81.5(3) . . ?
C12 C11 C10 118.0(4) . . ?
C12 C11 C17 120.5(4) . . ?
C12A C11 C17 122.5(8) . . ?
C17 C11 La1 116.1(2) . . ?
C11 C12 H12 119.1 . . ?
C11 C12 C13 121.7(5) . . ?
C13 C12 H12 119.1 . . ?
La1A C12A H12A 118.5 . . ?
C11 C12A La1A 86.8(8) . . ?
C11 C12A H12A 118.5 . . ?
C13A C12A La1A 78.3(9) . . ?
C13A C12A C11 121.3(15) . . ?
C13A C12A H12A 118.5 . . ?
C8 C13 C20 119.6(5) . . ?
C12 C13 C8 119.7(5) . . ?
C12 C13 C20 120.8(5) . . ?
C8 C13A La1A 79.5(8) . . ?
C8 C13A C12A 118.8(16) . . ?
C8 C13A C20A 123.6(16) . . ?
C12A C13A La1A 74.2(9) . . ?
C12A C13A C20A 117.6(16) . . ?
C20A C13A La1A 114.2(13) . . ?
C9 C14 H14 108.2 . . ?
C9 C14 C15 108.1(4) . . ?
C15 C14 H14 108.2 . . ?
C16 C14 C9 114.2(4) . . ?
C16 C14 H14 108.2 . . ?
C16 C14 C15 109.8(4) . . ?
C14 C15 H15A 109.5 . . ?
C14 C15 H15B 109.5 . . ?
C14 C15 H15C 109.5 . . ?
H15A C15 H15B 109.5 . . ?
H15A C15 H15C 109.5 . . ?
H15B C15 H15C 109.5 . . ?
C14 C16 H16A 109.5 . . ?
C14 C16 H16B 109.5 . . ?
C14 C16 H16C 109.5 . . ?
H16A C16 H16B 109.5 . . ?
H16A C16 H16C 109.5 . . ?
H16B C16 H16C 109.5 . . ?
C11 C17 H17 107.1 . . ?
C18 C17 C11 112.2(4) . . ?
C18 C17 H17 107.1 . . ?
C19 C17 C11 113.4(4) . . ?
C19 C17 H17 107.1 . . ?
C19 C17 C18 109.7(4) . . ?
C17 C18 H18A 109.5 . . ?
C17 C18 H18B 109.5 . . ?
C17 C18 H18C 109.5 . . ?
H18A C18 H18B 109.5 . . ?
H18A C18 H18C 109.5 . . ?
H18B C18 H18C 109.5 . . ?
C17 C19 H19A 109.5 . . ?
C17 C19 H19B 109.5 . . ?
C17 C19 H19C 109.5 . . ?
H19A C19 H19B 109.5 . . ?
H19A C19 H19C 109.5 . . ?
H19B C19 H19C 109.5 . . ?
C13 C20 H20 106.9 . . ?
C13 C20 C21 110.7(5) . . ?
C13 C20 C22 114.8(5) . . ?
C21 C20 H20 106.9 . . ?
C22 C20 H20 106.9 . . ?
C22 C20 C21 110.2(5) . . ?
C13A C20A H20A 110.2 . . ?
C21A C20A C13A 101(2) . . ?
C21A C20A H20A 110.2 . . ?
C22A C20A C13A 109.5(18) . . ?
C22A C20A H20A 110.2 . . ?
C22A C20A C21A 116(2) . . ?
C20 C21 H21A 109.5 . . ?
C20 C21 H21B 109.5 . . ?
C20 C21 H21C 109.5 . . ?
H21A C21 H21B 109.5 . . ?
H21A C21 H21C 109.5 . . ?
H21B C21 H21C 109.5 . . ?
C20A C21A H21D 109.5 . . ?
C20A C21A H21E 109.5 . . ?
C20A C21A H21F 109.5 . . ?
H21D C21A H21E 109.5 . . ?
H21D C21A H21F 109.5 . . ?
H21E C21A H21F 109.5 . . ?
C20 C22 H22A 109.5 . . ?
C20 C22 H22B 109.5 . . ?
C20 C22 H22C 109.5 . . ?
H22A C22 H22B 109.5 . . ?
H22A C22 H22C 109.5 . . ?
H22B C22 H22C 109.5 . . ?
C20A C22A H22D 109.5 . . ?
C20A C22A H22E 109.5 . . ?
C20A C22A H22F 109.5 . . ?
H22D C22A H22E 109.5 . . ?
H22D C22A H22F 109.5 . . ?
H22E C22A H22F 109.5 . . ?
C24 C23 C7 120.2(3) . . ?
C24 C23 C28 119.3(3) . . ?
C28 C23 C7 120.6(3) . . ?
C23 C24 C25 119.3(4) . . ?
C23 C24 C29 120.4(3) . . ?
C25 C24 C29 120.2(3) . . ?
C24 C25 H25 119.1 . . ?
C26 C25 C24 121.8(4) . . ?
C26 C25 H25 119.1 . . ?
C25 C26 C27 118.5(4) . . ?
C25 C26 C32 120.1(4) . . ?
C27 C26 C32 121.4(4) . . ?
C26 C27 H27 118.8 . . ?
C26 C27 C28 122.4(4) . . ?
C28 C27 H27 118.8 . . ?
C23 C28 C35 121.5(3) . . ?
C27 C28 C23 118.7(3) . . ?
C27 C28 C35 119.8(3) . . ?
C24 C29 H29 107.6 . . ?
C24 C29 C31 114.2(4) . . ?
C30 C29 C24 109.5(3) . . ?
C30 C29 H29 107.6 . . ?
C30 C29 C31 110.0(4) . . ?
C31 C29 H29 107.6 . . ?
C29 C30 H30A 109.5 . . ?
C29 C30 H30B 109.5 . . ?
C29 C30 H30C 109.5 . . ?
H30A C30 H30B 109.5 . . ?
H30A C30 H30C 109.5 . . ?
H30B C30 H30C 109.5 . . ?
C29 C31 H31A 109.5 . . ?
C29 C31 H31B 109.5 . . ?
C29 C31 H31C 109.5 . . ?
H31A C31 H31B 109.5 . . ?
H31A C31 H31C 109.5 . . ?
H31B C31 H31C 109.5 . . ?
C26 C32 H32 107.5 . . ?
C33 C32 C26 111.7(4) . . ?
C33 C32 H32 107.5 . . ?
C33 C32 C34 110.7(4) . . ?
C34 C32 C26 111.7(4) . . ?
C34 C32 H32 107.5 . . ?
C32 C33 H33A 109.5 . . ?
C32 C33 H33B 109.5 . . ?
C32 C33 H33C 109.5 . . ?
H33A C33 H33B 109.5 . . ?
H33A C33 H33C 109.5 . . ?
H33B C33 H33C 109.5 . . ?
C32 C34 H34A 109.5 . . ?
C32 C34 H34B 109.5 . . ?
C32 C34 H34C 109.5 . . ?
H34A C34 H34B 109.5 . . ?
H34A C34 H34C 109.5 . . ?
H34B C34 H34C 109.5 . . ?
C28 C35 H35 107.4 . . ?
C28 C35 C36 111.4(3) . . ?
C28 C35 C37 111.7(3) . . ?
C36 C35 H35 107.4 . . ?
C37 C35 H35 107.4 . . ?
C37 C35 C36 111.1(4) . . ?
C35 C36 H36A 109.5 . . ?
C35 C36 H36B 109.5 . . ?
C35 C36 H36C 109.5 . . ?
H36A C36 H36B 109.5 . . ?
H36A C36 H36C 109.5 . . ?
H36B C36 H36C 109.5 . . ?
C35 C37 H37A 109.5 . . ?
C35 C37 H37B 109.5 . . ?
C35 C37 H37C 109.5 . . ?
H37A C37 H37B 109.5 . . ?
H37A C37 H37C 109.5 . . ?
H37B C37 H37C 109.5 . . ?
C39 C38 S2 121.1(3) . . ?
C39 C38 S2A 122.5(6) . . ?
C39 C38 C43 119.2(3) . . ?
C43 C38 S2 119.7(3) . . ?
C43 C38 S2A 117.9(6) . . ?
C38 C39 C44 120.4(3) . . ?
C40 C39 C38 120.2(3) . . ?
C40 C39 C44 119.4(3) . . ?
C39 C40 H40 119.6 . . ?
C41 C40 C39 120.9(4) . . ?
C41 C40 H40 119.6 . . ?
C40 C41 H41 120.3 . . ?
C40 C41 C42 119.4(4) . . ?
C42 C41 H41 120.3 . . ?
C41 C42 H42 119.3 . . ?
C41 C42 C43 121.4(3) . . ?
C43 C42 H42 119.3 . . ?
C38 C43 C59 120.5(3) . . ?
C42 C43 C38 118.9(3) . . ?
C42 C43 C59 120.5(3) . . ?
C39 C44 La1 118.4(2) . . ?
C39 C44 La1A 117.6(2) . . ?
C45 C44 La1 76.8(2) . . ?
C45 C44 La1A 70.3(2) . . ?
C45 C44 C39 119.9(3) . . ?
C49 C44 La1 79.0(2) . . ?
C49 C44 La1A 86.0(2) . . ?
C49 C44 C39 119.7(3) . . ?
C49 C44 C45 120.2(3) . . ?
C44 C45 La1 76.8(2) . . ?
C44 C45 La1A 82.4(2) . . ?
C44 C45 C50 120.5(3) . . ?
C46 C45 La1 78.4(2) . . ?
C46 C45 La1A 78.9(2) . . ?
C46 C45 C44 119.1(3) . . ?
C46 C45 C50 120.3(3) . . ?
C50 C45 La1 117.7(3) . . ?
C50 C45 La1A 111.4(3) . . ?
La1 C46 H46 116.1 . . ?
C45 C46 La1 75.6(2) . . ?
C45 C46 La1A 73.5(2) . . ?
C45 C46 H46 118.9 . . ?
C47 C46 La1 79.9(2) . . ?
C47 C46 La1A 86.5(2) . . ?
C47 C46 C45 122.3(3) . . ?
C47 C46 H46 118.9 . . ?
C46 C47 C48 117.1(3) . . ?
C46 C47 C53 119.6(3) . . ?
C48 C47 C53 123.2(3) . . ?
C47 C48 H48 118.5 . . ?
C47 C48 C49 123.0(4) . . ?
C49 C48 H48 118.5 . . ?
C44 C49 C56 123.3(4) . . ?
C48 C49 C44 118.2(4) . . ?
C48 C49 C56 118.3(4) . . ?
C45 C50 H50 107.9 . . ?
C51 C50 C45 109.3(4) . . ?
C51 C50 H50 107.9 . . ?
C52 C50 C45 113.2(3) . . ?
C52 C50 H50 107.9 . . ?
C52 C50 C51 110.6(5) . . ?
C50 C51 H51A 109.5 . . ?
C50 C51 H51B 109.5 . . ?
C50 C51 H51C 109.5 . . ?
H51A C51 H51B 109.5 . . ?
H51A C51 H51C 109.5 . . ?
H51B C51 H51C 109.5 . . ?
C50 C52 H52A 109.5 . . ?
C50 C52 H52B 109.5 . . ?
C50 C52 H52C 109.5 . . ?
H52A C52 H52B 109.5 . . ?
H52A C52 H52C 109.5 . . ?
H52B C52 H52C 109.5 . . ?
C47 C53 H53 107.7 . . ?
C47 C53 C54 109.6(3) . . ?
C47 C53 C55 114.0(3) . . ?
C54 C53 H53 107.7 . . ?
C55 C53 H53 107.7 . . ?
C55 C53 C54 109.9(4) . . ?
C53 C54 H54A 109.5 . . ?
C53 C54 H54B 109.5 . . ?
C53 C54 H54C 109.5 . . ?
H54A C54 H54B 109.5 . . ?
H54A C54 H54C 109.5 . . ?
H54B C54 H54C 109.5 . . ?
C53 C55 H55A 109.5 . . ?
C53 C55 H55B 109.5 . . ?
C53 C55 H55C 109.5 . . ?
H55A C55 H55B 109.5 . . ?
H55A C55 H55C 109.5 . . ?
H55B C55 H55C 109.5 . . ?
C49 C56 H56 98.7 . . ?
C49 C56 H56A 96.5 . . ?
C57 C56 C49 121.0(6) . . ?
C57 C56 H56 98.7 . . ?
C57 C56 C58 113.1(6) . . ?
C57A C56 C49 110.7(7) . . ?
C57A C56 H56A 96.5 . . ?
C58 C56 C49 119.2(5) . . ?
C58 C56 H56 98.7 . . ?
C58 C56 H56A 96.5 . . ?
C58 C56 C57A 126.3(7) . . ?
C56 C57 H57D 109.5 . . ?
C56 C57 H57E 109.5 . . ?
C56 C57 H57F 109.5 . . ?
H57D C57 H57E 109.5 . . ?
H57D C57 H57F 109.5 . . ?
H57E C57 H57F 109.5 . . ?
C56 C57A H57A 109.5 . . ?
C56 C57A H57B 109.5 . . ?
C56 C57A H57C 109.5 . . ?
H57A C57A H57B 109.5 . . ?
H57A C57A H57C 109.5 . . ?
H57B C57A H57C 109.5 . . ?
C56 C58 H58A 109.5 . . ?
C56 C58 H58B 109.5 . . ?
C56 C58 H58C 109.5 . . ?
H58A C58 H58B 109.5 . . ?
H58A C58 H58C 109.5 . . ?
H58B C58 H58C 109.5 . . ?
C60 C59 C43 119.4(3) . . ?
C64 C59 C43 120.8(3) . . ?
C64 C59 C60 119.7(3) . . ?
C59 C60 C65 121.6(3) . . ?
C61 C60 C59 118.9(3) . . ?
C61 C60 C65 119.5(3) . . ?
C60 C61 H61 118.9 . . ?
C62 C61 C60 122.2(4) . . ?
C62 C61 H61 118.9 . . ?
C61 C62 C63 117.9(4) . . ?
C61 C62 C68 121.2(4) . . ?
C63 C62 C68 120.9(4) . . ?
C62 C63 H63 119.0 . . ?
C64 C63 C62 122.0(3) . . ?
C64 C63 H63 119.0 . . ?
C59 C64 C71 121.1(3) . . ?
C63 C64 C59 119.2(3) . . ?
C63 C64 C71 119.7(3) . . ?
C60 C65 H65 108.3 . . ?
C60 C65 C66 111.4(3) . . ?
C60 C65 C67 111.1(3) . . ?
C66 C65 H65 108.3 . . ?
C66 C65 C67 109.4(4) . . ?
C67 C65 H65 108.3 . . ?
C65 C66 H66A 109.5 . . ?
C65 C66 H66B 109.5 . . ?
C65 C66 H66C 109.5 . . ?
H66A C66 H66B 109.5 . . ?
H66A C66 H66C 109.5 . . ?
H66B C66 H66C 109.5 . . ?
C65 C67 H67A 109.5 . . ?
C65 C67 H67B 109.5 . . ?
C65 C67 H67C 109.5 . . ?
H67A C67 H67B 109.5 . . ?
H67A C67 H67C 109.5 . . ?
H67B C67 H67C 109.5 . . ?
C62 C68 H68 107.4 . . ?
C62 C68 C70 110.8(3) . . ?
C69 C68 C62 111.8(4) . . ?
C69 C68 H68 107.4 . . ?
C69 C68 C70 111.8(4) . . ?
C70 C68 H68 107.4 . . ?
C68 C69 H69A 109.5 . . ?
C68 C69 H69B 109.5 . . ?
C68 C69 H69C 109.5 . . ?
H69A C69 H69B 109.5 . . ?
H69A C69 H69C 109.5 . . ?
H69B C69 H69C 109.5 . . ?
C68 C70 H70A 109.5 . . ?
C68 C70 H70B 109.5 . . ?
C68 C70 H70C 109.5 . . ?
H70A C70 H70B 109.5 . . ?
H70A C70 H70C 109.5 . . ?
H70B C70 H70C 109.5 . . ?
C64 C71 H71 107.9 . . ?
C64 C71 C72 109.3(3) . . ?
C72 C71 H71 107.9 . . ?
C73 C71 C64 113.3(4) . . ?
C73 C71 H71 107.9 . . ?
C73 C71 C72 110.4(4) . . ?
C71 C72 H72A 109.5 . . ?
C71 C72 H72B 109.5 . . ?
C71 C72 H72C 109.5 . . ?
H72A C72 H72B 109.5 . . ?
H72A C72 H72C 109.5 . . ?
H72B C72 H72C 109.5 . . ?
C71 C73 H73A 109.5 . . ?
C71 C73 H73B 109.5 . . ?
C71 C73 H73C 109.5 . . ?
H73A C73 H73B 109.5 . . ?
H73A C73 H73C 109.5 . . ?
H73B C73 H73C 109.5 . . ?
H74A C74 H74B 109.5 . . ?
H74A C74 H74C 109.5 . . ?
H74B C74 H74C 109.5 . . ?
H74D C74 H74E 109.5 . . ?
H74D C74 H74F 109.5 . . ?
H74E C74 H74F 109.5 . . ?
C75 C74 H74D 109.5 . . ?
C75 C74 H74E 109.5 . . ?
C75 C74 H74F 109.5 . . ?
C75A C74 H74A 109.5 . . ?
C75A C74 H74B 109.5 . . ?
C75A C74 H74C 109.5 . . ?
C74 C75 H75C 109.5 . . ?
C74 C75 H75D 109.5 . . ?
C74 C75 C76A 110.8(13) . . ?
H75C C75 H75D 108.1 . . ?
C76A C75 H75C 109.5 . . ?
C76A C75 H75D 109.5 . . ?
C74 C75A H75A 109.6 . . ?
C74 C75A H75B 109.6 . . ?
H75A C75A H75B 108.1 . . ?
C76 C75A C74 110.4(9) . . ?
C76 C75A H75A 109.6 . . ?
C76 C75A H75B 109.6 . . ?
C75A C76 H76A 106.2 . . ?
C75A C76 H76B 106.2 . . ?
C76 C76 C75A 124.4(17) 2 . ?
C76 C76 H76A 106.2 2 . ?
C76 C76 H76B 106.2 2 . ?
H76A C76 H76B 106.4 . . ?
C75 C76A H76C 104.7 . . ?
C75 C76A H76D 104.7 . . ?
C76A C76A C75 130.4(19) 2 . ?
C76A C76A H76C 104.7 2 . ?
C76A C76A H76D 104.7 2 . ?
H76C C76A H76D 105.7 . . ?

loop_
_geom_bond_atom_site_label_1
_geom_bond_atom_site_label_2
_geom_bond_distance
_geom_bond_site_symmetry_2
_geom_bond_publ_flag
La1 S1 2.852(3) . ?
La1 S2 2.852(5) . ?
La1 C1 2.517(5) . ?
La1 C8 3.124(3) . ?
La1 C9 3.081(3) . ?
La1 C10 3.053(3) . ?
La1 C11 3.066(4) . ?
La1 C44 3.095(3) . ?
La1 C45 3.094(3) . ?
La1 C46 3.129(3) . ?
La1A S1A 2.814(10) . ?
La1A S2A 2.840(17) . ?
La1A C8 3.046(4) . ?
La1A C9 2.918(4) . ?
La1A C10 3.002(4) . ?
La1A C12A 2.927(17) . ?
La1A C13A 2.979(18) . ?
La1A C44 3.045(5) . ?
La1A C45 2.893(4) . ?
La1A C46 2.961(4) . ?
S1 C2 1.749(4) . ?
S1A C2 1.818(10) . ?
S2 C38 1.754(5) . ?
S2A C38 1.758(16) . ?
C1 H1A 0.9800 . ?
C1 H1B 0.9800 . ?
C1 H1C 0.9800 . ?
C2 C3 1.394(5) . ?
C2 C7 1.417(5) . ?
C3 C4 1.390(5) . ?
C3 C8 1.501(5) . ?
C4 H4 0.9500 . ?
C4 C5 1.386(5) . ?
C5 H5 0.9500 . ?
C5 C6 1.386(5) . ?
C6 H6 0.9500 . ?
C6 C7 1.391(5) . ?
C7 C23 1.496(5) . ?
C8 C9 1.417(5) . ?
C8 C13 1.433(8) . ?
C8 C13A 1.38(2) . ?
C9 C10 1.395(5) . ?
C9 C14 1.519(5) . ?
C10 H10 0.9500 . ?
C10 C11 1.397(6) . ?
C11 C12 1.384(7) . ?
C11 C12A 1.47(2) . ?
C11 C17 1.531(5) . ?
C12 H12 0.9500 . ?
C12 C13 1.401(8) . ?
C12A H12A 1.0000 . ?
C12A C13A 1.40(2) . ?
C13 C20 1.509(9) . ?
C13A C20A 1.66(4) . ?
C14 H14 1.0000 . ?
C14 C15 1.536(7) . ?
C14 C16 1.514(7) . ?
C15 H15A 0.9800 . ?
C15 H15B 0.9800 . ?
C15 H15C 0.9800 . ?
C16 H16A 0.9800 . ?
C16 H16B 0.9800 . ?
C16 H16C 0.9800 . ?
C17 H17 1.0000 . ?
C17 C18 1.505(8) . ?
C17 C19 1.498(7) . ?
C18 H18A 0.9800 . ?
C18 H18B 0.9800 . ?
C18 H18C 0.9800 . ?
C19 H19A 0.9800 . ?
C19 H19B 0.9800 . ?
C19 H19C 0.9800 . ?
C20 H20 1.0000 . ?
C20 C21 1.523(8) . ?
C20 C22 1.523(8) . ?
C20A H20A 1.0000 . ?
C20A C21A 1.54(4) . ?
C20A C22A 1.52(4) . ?
C21 H21A 0.9800 . ?
C21 H21B 0.9800 . ?
C21 H21C 0.9800 . ?
C21A H21D 0.9800 . ?
C21A H21E 0.9800 . ?
C21A H21F 0.9800 . ?
C22 H22A 0.9800 . ?
C22 H22B 0.9800 . ?
C22 H22C 0.9800 . ?
C22A H22D 0.9800 . ?
C22A H22E 0.9800 . ?
C22A H22F 0.9800 . ?
C23 C24 1.410(5) . ?
C23 C28 1.413(5) . ?
C24 C25 1.410(5) . ?
C24 C29 1.517(6) . ?
C25 H25 0.9500 . ?
C25 C26 1.365(6) . ?
C26 C27 1.390(6) . ?
C26 C32 1.525(5) . ?
C27 H27 0.9500 . ?
C27 C28 1.397(5) . ?
C28 C35 1.514(5) . ?
C29 H29 1.0000 . ?
C29 C30 1.514(6) . ?
C29 C31 1.521(6) . ?
C30 H30A 0.9800 . ?
C30 H30B 0.9800 . ?
C30 H30C 0.9800 . ?
C31 H31A 0.9800 . ?
C31 H31B 0.9800 . ?
C31 H31C 0.9800 . ?
C32 H32 1.0000 . ?
C32 C33 1.515(7) . ?
C32 C34 1.519(7) . ?
C33 H33A 0.9800 . ?
C33 H33B 0.9800 . ?
C33 H33C 0.9800 . ?
C34 H34A 0.9800 . ?
C34 H34B 0.9800 . ?
C34 H34C 0.9800 . ?
C35 H35 1.0000 . ?
C35 C36 1.523(6) . ?
C35 C37 1.515(6) . ?
C36 H36A 0.9800 . ?
C36 H36B 0.9800 . ?
C36 H36C 0.9800 . ?
C37 H37A 0.9800 . ?
C37 H37B 0.9800 . ?
C37 H37C 0.9800 . ?
C38 C39 1.401(5) . ?
C38 C43 1.413(5) . ?
C39 C40 1.388(5) . ?
C39 C44 1.500(5) . ?
C40 H40 0.9500 . ?
C40 C41 1.375(6) . ?
C41 H41 0.9500 . ?
C41 C42 1.387(6) . ?
C42 H42 0.9500 . ?
C42 C43 1.393(5) . ?
C43 C59 1.499(5) . ?
C44 C45 1.411(5) . ?
C44 C49 1.406(6) . ?
C45 C46 1.398(5) . ?
C45 C50 1.532(5) . ?
C46 H46 0.9500 . ?
C46 C47 1.394(5) . ?
C47 C48 1.399(5) . ?
C47 C53 1.516(5) . ?
C48 H48 0.9500 . ?
C48 C49 1.402(5) . ?
C49 C56 1.532(6) . ?
C50 H50 1.0000 . ?
C50 C51 1.531(7) . ?
C50 C52 1.518(7) . ?
C51 H51A 0.9800 . ?
C51 H51B 0.9800 . ?
C51 H51C 0.9800 . ?
C52 H52A 0.9800 . ?
C52 H52B 0.9800 . ?
C52 H52C 0.9800 . ?
C53 H53 1.0000 . ?
C53 C54 1.533(6) . ?
C53 C55 1.521(6) . ?
C54 H54A 0.9800 . ?
C54 H54B 0.9800 . ?
C54 H54C 0.9800 . ?
C55 H55A 0.9800 . ?
C55 H55B 0.9800 . ?
C55 H55C 0.9800 . ?
C56 H56 1.0000 . ?
C56 H56A 1.0000 . ?
C56 C57 1.434(11) . ?
C56 C57A 1.458(15) . ?
C56 C58 1.437(8) . ?
C57 H57D 0.9800 . ?
C57 H57E 0.9800 . ?
C57 H57F 0.9800 . ?
C57A H57A 0.9800 . ?
C57A H57B 0.9800 . ?
C57A H57C 0.9800 . ?
C58 H58A 0.9800 . ?
C58 H58B 0.9800 . ?
C58 H58C 0.9800 . ?
C59 C60 1.409(5) . ?
C59 C64 1.402(5) . ?
C60 C61 1.394(5) . ?
C60 C65 1.514(5) . ?
C61 H61 0.9500 . ?
C61 C62 1.381(5) . ?
C62 C63 1.395(5) . ?
C62 C68 1.521(5) . ?
C63 H63 0.9500 . ?
C63 C64 1.391(5) . ?
C64 C71 1.525(5) . ?
C65 H65 1.0000 . ?
C65 C66 1.524(5) . ?
C65 C67 1.547(6) . ?
C66 H66A 0.9800 . ?
C66 H66B 0.9800 . ?
C66 H66C 0.9800 . ?
C67 H67A 0.9800 . ?
C67 H67B 0.9800 . ?
C67 H67C 0.9800 . ?
C68 H68 1.0000 . ?
C68 C69 1.514(7) . ?
C68 C70 1.529(6) . ?
C69 H69A 0.9800 . ?
C69 H69B 0.9800 . ?
C69 H69C 0.9800 . ?
C70 H70A 0.9800 . ?
C70 H70B 0.9800 . ?
C70 H70C 0.9800 . ?
C71 H71 1.0000 . ?
C71 C72 1.530(6) . ?
C71 C73 1.523(6) . ?
C72 H72A 0.9800 . ?
C72 H72B 0.9800 . ?
C72 H72C 0.9800 . ?
C73 H73A 0.9800 . ?
C73 H73B 0.9800 . ?
C73 H73C 0.9800 . ?
C74 H74A 0.9800 . ?
C74 H74B 0.9800 . ?
C74 H74C 0.9800 . ?
C74 H74D 0.9800 . ?
C74 H74E 0.9800 . ?
C74 H74F 0.9800 . ?
C74 C75 1.304(14) . ?
C74 C75A 1.599(14) . ?
C75 H75C 0.9900 . ?
C75 H75D 0.9900 . ?
C75 C76A 1.64(3) . ?
C75A H75A 0.9900 . ?
C75A H75B 0.9900 . ?
C75A C76 1.507(18) . ?
C76 C76 1.27(3) 2 ?
C76 H76A 0.9900 . ?
C76 H76B 0.9900 . ?
C76A C76A 1.61(6) 2 ?
C76A H76C 0.9900 . ?
C76A H76D 0.9900 . ?

loop_
_geom_torsion_atom_site_label_1
_geom_torsion_atom_site_label_2
_geom_torsion_atom_site_label_3
_geom_torsion_atom_site_label_4
_geom_torsion
_geom_torsion_site_symmetry_1
_geom_torsion_site_symmetry_2
_geom_torsion_site_symmetry_3
_geom_torsion_site_symmetry_4
_geom_torsion_publ_flag
La1 S1 C2 C3 0.5(3) . . . . ?
La1 S1 C2 C7 -175.5(2) . . . . ?
La1 S2 C38 C39 6.3(4) . . . . ?
La1 S2 C38 C43 -171.8(3) . . . . ?
La1 C8 C9 C10 -66.3(3) . . . . ?
La1 C8 C9 C14 118.9(3) . . . . ?
La1 C8 C13 C12 59.7(4) . . . . ?
La1 C8 C13 C20 -120.4(5) . . . . ?
La1 C9 C10 C11 -66.2(3) . . . . ?
La1 C9 C14 C15 -177.5(3) . . . . ?
La1 C9 C14 C16 -55.0(5) . . . . ?
La1 C10 C11 C12 -72.5(4) . . . . ?
La1 C10 C11 C17 112.4(3) . . . . ?
La1 C11 C12 C13 -66.6(4) . . . . ?
La1 C11 C17 C18 122.3(4) . . . . ?
La1 C11 C17 C19 -112.7(4) . . . . ?
La1 C44 C45 C46 -68.5(3) . . . . ?
La1 C44 C45 C50 114.6(3) . . . . ?
La1 C44 C49 C48 66.2(4) . . . . ?
La1 C44 C49 C56 -118.1(5) . . . . ?
La1 C45 C46 C47 -67.8(3) . . . . ?
La1 C45 C50 C51 174.8(3) . . . . ?
La1 C45 C50 C52 -61.5(5) . . . . ?
La1 C46 C47 C48 -64.4(3) . . . . ?
La1 C46 C47 C53 118.4(3) . . . . ?
La1A S1A C2 C3 19.3(6) . . . . ?
La1A S1A C2 C7 -174.2(3) . . . . ?
La1A S2A C38 C39 12.1(9) . . . . ?
La1A S2A C38 C43 -175.9(4) . . . . ?
La1A C8 C9 C10 -73.1(3) . . . . ?
La1A C8 C9 C14 112.2(3) . . . . ?
La1A C8 C13A C12A 65.3(13) . . . . ?
La1A C8 C13A C20A -112.2(17) . . . . ?
La1A C9 C10 C11 -72.4(3) . . . . ?
La1A C9 C14 C15 -178.2(3) . . . . ?
La1A C9 C14 C16 -55.8(5) . . . . ?
La1A C10 C11 C12A -50.0(7) . . . . ?
La1A C10 C11 C17 112.7(3) . . . . ?
La1A C12A C13A C8 -68.2(12) . . . . ?
La1A C12A C13A C20A 109.5(16) . . . . ?
La1A C13A C20A C21A 144.1(17) . . . . ?
La1A C13A C20A C22A 22(2) . . . . ?
La1A C44 C45 C46 -72.7(3) . . . . ?
La1A C44 C45 C50 110.4(3) . . . . ?
La1A C44 C49 C48 63.1(4) . . . . ?
La1A C44 C49 C56 -121.2(5) . . . . ?
La1A C45 C46 C47 -74.8(3) . . . . ?
La1A C45 C50 C51 177.9(3) . . . . ?
La1A C45 C50 C52 -58.3(5) . . . . ?
La1A C46 C47 C48 -66.7(3) . . . . ?
La1A C46 C47 C53 116.1(3) . . . . ?
S1 C2 C3 C4 -179.1(3) . . . . ?
S1 C2 C3 C8 -1.5(4) . . . . ?
S1 C2 C7 C6 178.8(3) . . . . ?
S1 C2 C7 C23 1.0(5) . . . . ?
S1A C2 C3 C4 162.7(4) . . . . ?
S1A C2 C3 C8 -19.8(5) . . . . ?
S1A C2 C7 C6 -164.6(4) . . . . ?
S1A C2 C7 C23 17.5(5) . . . . ?
S2 C38 C39 C40 179.9(4) . . . . ?
S2 C38 C39 C44 -0.6(5) . . . . ?
S2 C38 C43 C42 -179.4(3) . . . . ?
S2 C38 C43 C59 3.9(5) . . . . ?
S2A C38 C39 C40 170.0(7) . . . . ?
S2A C38 C39 C44 -10.6(8) . . . . ?
S2A C38 C43 C42 -169.8(6) . . . . ?
S2A C38 C43 C59 13.5(7) . . . . ?
C2 C3 C4 C5 1.4(5) . . . . ?
C2 C3 C8 La1 1.8(4) . . . . ?
C2 C3 C8 La1A 9.0(4) . . . . ?
C2 C3 C8 C9 91.8(4) . . . . ?
C2 C3 C8 C13 -95.9(4) . . . . ?
C2 C3 C8 C13A -75.5(9) . . . . ?
C2 C7 C23 C24 82.1(4) . . . . ?
C2 C7 C23 C28 -97.8(4) . . . . ?
C3 C2 C7 C6 2.8(5) . . . . ?
C3 C2 C7 C23 -175.1(3) . . . . ?
C3 C4 C5 C6 0.6(6) . . . . ?
C3 C8 C9 La1 -115.7(3) . . . . ?
C3 C8 C9 La1A -108.9(3) . . . . ?
C3 C8 C9 C10 178.0(3) . . . . ?
C3 C8 C9 C14 3.2(5) . . . . ?
C3 C8 C13 C12 179.0(4) . . . . ?
C3 C8 C13 C20 -1.1(6) . . . . ?
C3 C8 C13A La1A 110.8(5) . . . . ?
C3 C8 C13A C12A 176.1(11) . . . . ?
C3 C8 C13A C20A -1.4(19) . . . . ?
C4 C3 C8 La1 179.3(3) . . . . ?
C4 C3 C8 La1A -173.5(3) . . . . ?
C4 C3 C8 C9 -90.6(4) . . . . ?
C4 C3 C8 C13 81.7(5) . . . . ?
C4 C3 C8 C13A 102.1(9) . . . . ?
C4 C5 C6 C7 -0.8(6) . . . . ?
C5 C6 C7 C2 -0.9(5) . . . . ?
C5 C6 C7 C23 177.0(4) . . . . ?
C6 C7 C23 C24 -95.8(4) . . . . ?
C6 C7 C23 C28 84.3(4) . . . . ?
C7 C2 C3 C4 -3.0(5) . . . . ?
C7 C2 C3 C8 174.5(3) . . . . ?
C7 C23 C24 C25 -178.8(3) . . . . ?
C7 C23 C24 C29 4.0(5) . . . . ?
C7 C23 C28 C27 178.3(3) . . . . ?
C7 C23 C28 C35 -1.0(5) . . . . ?
C8 C3 C4 C5 -176.2(3) . . . . ?
C8 C9 C10 La1 67.8(3) . . . . ?
C8 C9 C10 La1A 74.0(3) . . . . ?
C8 C9 C10 C11 1.6(5) . . . . ?
C8 C9 C14 C15 88.4(4) . . . . ?
C8 C9 C14 C16 -149.2(4) . . . . ?
C8 C13 C20 C21 -131.4(5) . . . . ?
C8 C13 C20 C22 103.0(6) . . . . ?
C8 C13A C20A C21A -122.6(19) . . . . ?
C8 C13A C20A C22A 115.2(18) . . . . ?
C9 C8 C13 C12 -8.4(6) . . . . ?
C9 C8 C13 C20 171.4(4) . . . . ?
C9 C8 C13A La1A -56.7(6) . . . . ?
C9 C8 C13A C12A 8.6(17) . . . . ?
C9 C8 C13A C20A -168.9(14) . . . . ?
C9 C10 C11 La1 66.6(3) . . . . ?
C9 C10 C11 C12 -5.9(6) . . . . ?
C9 C10 C11 C12A 16.2(8) . . . . ?
C9 C10 C11 C17 178.9(3) . . . . ?
C10 C9 C14 C15 -86.3(5) . . . . ?
C10 C9 C14 C16 36.1(6) . . . . ?
C10 C11 C12 C13 2.9(7) . . . . ?
C10 C11 C12A La1A 51.6(6) . . . . ?
C10 C11 C12A C13A -22.6(16) . . . . ?
C10 C11 C17 C18 33.0(6) . . . . ?
C10 C11 C17 C19 157.9(4) . . . . ?
C11 C12 C13 C8 4.2(7) . . . . ?
C11 C12 C13 C20 -175.6(5) . . . . ?
C11 C12A C13A La1A 78.9(12) . . . . ?
C11 C12A C13A C8 11(2) . . . . ?
C11 C12A C13A C20A -171.7(15) . . . . ?
C12 C11 C17 C18 -142.1(5) . . . . ?
C12 C11 C17 C19 -17.1(6) . . . . ?
C12 C13 C20 C21 48.4(7) . . . . ?
C12 C13 C20 C22 -77.1(7) . . . . ?
C12A C11 C17 C18 -165.8(8) . . . . ?
C12A C11 C17 C19 -40.9(9) . . . . ?
C12A C13A C20A C21A 60(2) . . . . ?
C12A C13A C20A C22A -62(2) . . . . ?
C13 C8 C9 La1 71.9(3) . . . . ?
C13 C8 C9 C10 5.6(5) . . . . ?
C13 C8 C9 C14 -169.2(4) . . . . ?
C13A C8 C9 La1A 58.1(8) . . . . ?
C13A C8 C9 C10 -15.0(9) . . . . ?
C13A C8 C9 C14 170.2(8) . . . . ?
C14 C9 C10 La1 -117.5(3) . . . . ?
C14 C9 C10 La1A -111.3(3) . . . . ?
C14 C9 C10 C11 176.3(4) . . . . ?
C17 C11 C12 C13 178.1(4) . . . . ?
C17 C11 C12A La1A -110.9(5) . . . . ?
C17 C11 C12A C13A 174.9(11) . . . . ?
C23 C24 C25 C26 0.8(6) . . . . ?
C23 C24 C29 C30 93.9(4) . . . . ?
C23 C24 C29 C31 -142.3(4) . . . . ?
C23 C28 C35 C36 -114.6(4) . . . . ?
C23 C28 C35 C37 120.5(4) . . . . ?
C24 C23 C28 C27 -1.6(5) . . . . ?
C24 C23 C28 C35 179.1(3) . . . . ?
C24 C25 C26 C27 -2.2(6) . . . . ?
C24 C25 C26 C32 178.3(4) . . . . ?
C25 C24 C29 C30 -83.2(5) . . . . ?
C25 C24 C29 C31 40.6(5) . . . . ?
C25 C26 C27 C28 1.7(6) . . . . ?
C25 C26 C32 C33 115.9(5) . . . . ?
C25 C26 C32 C34 -119.6(5) . . . . ?
C26 C27 C28 C23 0.2(6) . . . . ?
C26 C27 C28 C35 179.5(4) . . . . ?
C27 C26 C32 C33 -63.6(5) . . . . ?
C27 C26 C32 C34 60.9(6) . . . . ?
C27 C28 C35 C36 66.1(5) . . . . ?
C27 C28 C35 C37 -58.8(5) . . . . ?
C28 C23 C24 C25 1.1(5) . . . . ?
C28 C23 C24 C29 -176.1(3) . . . . ?
C29 C24 C25 C26 178.0(4) . . . . ?
C32 C26 C27 C28 -178.8(4) . . . . ?
C38 C39 C40 C41 0.0(7) . . . . ?
C38 C39 C44 La1 -5.0(5) . . . . ?
C38 C39 C44 La1A 3.6(5) . . . . ?
C38 C39 C44 C45 85.7(5) . . . . ?
C38 C39 C44 C49 -98.4(5) . . . . ?
C38 C43 C59 C60 88.7(4) . . . . ?
C38 C43 C59 C64 -89.1(4) . . . . ?
C39 C38 C43 C42 2.5(6) . . . . ?
C39 C38 C43 C59 -174.2(3) . . . . ?
C39 C40 C41 C42 1.4(8) . . . . ?
C39 C44 C45 La1 -115.4(3) . . . . ?
C39 C44 C45 La1A -111.2(3) . . . . ?
C39 C44 C45 C46 176.1(3) . . . . ?
C39 C44 C45 C50 -0.8(5) . . . . ?
C39 C44 C49 C48 -177.3(4) . . . . ?
C39 C44 C49 C56 -1.6(6) . . . . ?
C40 C39 C44 La1 174.5(3) . . . . ?
C40 C39 C44 La1A -176.9(3) . . . . ?
C40 C39 C44 C45 -94.8(5) . . . . ?
C40 C39 C44 C49 81.1(5) . . . . ?
C40 C41 C42 C43 -0.8(8) . . . . ?
C41 C42 C43 C38 -1.1(7) . . . . ?
C41 C42 C43 C59 175.6(4) . . . . ?
C42 C43 C59 C60 -88.0(5) . . . . ?
C42 C43 C59 C64 94.2(5) . . . . ?
C43 C38 C39 C40 -1.9(6) . . . . ?
C43 C38 C39 C44 177.5(3) . . . . ?
C43 C59 C60 C61 -176.0(3) . . . . ?
C43 C59 C60 C65 3.6(5) . . . . ?
C43 C59 C64 C63 176.4(3) . . . . ?
C43 C59 C64 C71 -6.1(5) . . . . ?
C44 C39 C40 C41 -179.5(5) . . . . ?
C44 C45 C46 La1 67.7(3) . . . . ?
C44 C45 C46 La1A 74.7(3) . . . . ?
C44 C45 C46 C47 -0.2(5) . . . . ?
C44 C45 C50 C51 84.2(5) . . . . ?
C44 C45 C50 C52 -152.1(4) . . . . ?
C44 C49 C56 C57 -148.4(8) . . . . ?
C44 C49 C56 C57A -97.0(8) . . . . ?
C44 C49 C56 C58 62.4(9) . . . . ?
C45 C44 C49 C48 -1.3(6) . . . . ?
C45 C44 C49 C56 174.4(5) . . . . ?
C45 C46 C47 C48 1.3(5) . . . . ?
C45 C46 C47 C53 -175.9(3) . . . . ?
C46 C45 C50 C51 -92.7(5) . . . . ?
C46 C45 C50 C52 31.1(6) . . . . ?
C46 C47 C48 C49 -2.5(6) . . . . ?
C46 C47 C53 C54 67.6(5) . . . . ?
C46 C47 C53 C55 -168.7(3) . . . . ?
C47 C48 C49 C44 2.6(6) . . . . ?
C47 C48 C49 C56 -173.4(5) . . . . ?
C48 C47 C53 C54 -109.4(4) . . . . ?
C48 C47 C53 C55 14.3(5) . . . . ?
C48 C49 C56 C57 27.3(11) . . . . ?
C48 C49 C56 C57A 78.7(9) . . . . ?
C48 C49 C56 C58 -121.9(6) . . . . ?
C49 C44 C45 La1 68.7(3) . . . . ?
C49 C44 C45 La1A 72.9(3) . . . . ?
C49 C44 C45 C46 0.2(5) . . . . ?
C49 C44 C45 C50 -176.7(4) . . . . ?
C50 C45 C46 La1 -115.4(3) . . . . ?
C50 C45 C46 La1A -108.4(3) . . . . ?
C50 C45 C46 C47 176.7(3) . . . . ?
C53 C47 C48 C49 174.6(4) . . . . ?
C59 C60 C61 C62 -0.4(6) . . . . ?
C59 C60 C65 C66 119.1(4) . . . . ?
C59 C60 C65 C67 -118.7(4) . . . . ?
C59 C64 C71 C72 -93.6(4) . . . . ?
C59 C64 C71 C73 142.8(4) . . . . ?
C60 C59 C64 C63 -1.4(5) . . . . ?
C60 C59 C64 C71 176.2(3) . . . . ?
C60 C61 C62 C63 -1.4(6) . . . . ?
C60 C61 C62 C68 178.3(4) . . . . ?
C61 C60 C65 C66 -61.3(5) . . . . ?
C61 C60 C65 C67 60.9(5) . . . . ?
C61 C62 C63 C64 1.9(6) . . . . ?
C61 C62 C68 C69 111.5(5) . . . . ?
C61 C62 C68 C70 -123.0(5) . . . . ?
C62 C63 C64 C59 -0.5(6) . . . . ?
C62 C63 C64 C71 -178.1(4) . . . . ?
C63 C62 C68 C69 -68.7(5) . . . . ?
C63 C62 C68 C70 56.7(6) . . . . ?
C63 C64 C71 C72 83.9(5) . . . . ?
C63 C64 C71 C73 -39.7(5) . . . . ?
C64 C59 C60 C61 1.8(5) . . . . ?
C64 C59 C60 C65 -178.6(3) . . . . ?
C65 C60 C61 C62 -180.0(3) . . . . ?
C68 C62 C63 C64 -177.9(4) . . . . ?
C74 C75 C76A C76A 171(3) . . . 2 ?
C74 C75A C76 C76 -161.1(10) . . . 2 ?
